data_1544952
loop_
_publ_author_name
'Zhou, Wei'
'Zhang, Min'
'Li, Hanhui'
'Chen, Wanzhi'

_publ_section_title
;
 One-Pot Three-Component Synthesis of Enamine-Functionalized
 1,2,3-Triazoles via Cu-Catalytic Azide-Alkyne Click (CuAAC) and
 Cu-Catalyzed Vinyl Nitrene Transfer Sequence.
;
_journal_issue 1
_journal_name_full 'Organic letters'
_journal_page_first 10
_journal_page_last 13
_journal_paper_doi 10.1021/acs.orglett.6b02850
_journal_volume 19
_journal_year 2017
_chemical_formula_sum 'C25 H23 N3 O3 S'
_chemical_formula_weight 445.52
_chemical_name_systematic
; 
 ? 
;
_space_group_IT_number 2
_symmetry_cell_setting triclinic
_symmetry_space_group_name_Hall '-P 1'
_symmetry_space_group_name_H-M 'P -1'
_atom_sites_solution_hydrogens geom
_atom_sites_solution_primary direct
_atom_sites_solution_secondary difmap
_audit_creation_method SHELXL-97
_cell_angle_alpha 101.168(5)
_cell_angle_beta 101.636(6)
_cell_angle_gamma 102.436(6)
_cell_formula_units_Z 2
_cell_length_a 8.4034(6)
_cell_length_b 9.8773(7)
_cell_length_c 14.6579(8)
_cell_measurement_reflns_used 2491
_cell_measurement_temperature 293(2)
_cell_measurement_theta_max 29.5585
_cell_measurement_theta_min 3.1822
_cell_volume 1127.36(14)
_computing_cell_refinement 'Bruker FRAMBO'
_computing_data_collection 'Bruker FRAMBO'
_computing_data_reduction 'Bruker SAINT'
_computing_molecular_graphics 'Bruker SHELXTL'
_computing_publication_material 'Bruker SHELXTL'
_computing_structure_refinement 'SHELXL-97 (Sheldrick, 1997)'
_computing_structure_solution 'SHELXS-97 (Sheldrick, 1990)'
_diffrn_ambient_temperature 293(2)
_diffrn_measured_fraction_theta_full 0.997
_diffrn_measured_fraction_theta_max 0.997
_diffrn_measurement_device_type 'multiwire proportional'
_diffrn_measurement_method 'phi and omega scans'
_diffrn_radiation_monochromator graphite
_diffrn_radiation_source 'fine-focus sealed tube'
_diffrn_radiation_type MoK\a
_diffrn_radiation_wavelength 0.71073
_diffrn_reflns_av_R_equivalents 0.0351
_diffrn_reflns_av_sigmaI/netI 0.0665
_diffrn_reflns_limit_h_max 7
_diffrn_reflns_limit_h_min -9
_diffrn_reflns_limit_k_max 11
_diffrn_reflns_limit_k_min -11
_diffrn_reflns_limit_l_max 17
_diffrn_reflns_limit_l_min -14
_diffrn_reflns_number 6913
_diffrn_reflns_theta_full 25.00
_diffrn_reflns_theta_max 25.00
_diffrn_reflns_theta_min 3.19
_exptl_absorpt_coefficient_mu 0.176
_exptl_absorpt_correction_T_max 0.9691
_exptl_absorpt_correction_T_min 0.9363
_exptl_absorpt_correction_type multi-scan
_exptl_absorpt_process_details sadabs
_exptl_crystal_colour yellow
_exptl_crystal_density_diffrn 1.312
_exptl_crystal_density_method 'not measured'
_exptl_crystal_description plate
_exptl_crystal_F_000 468
_exptl_crystal_size_max 0.38
_exptl_crystal_size_mid 0.32
_exptl_crystal_size_min 0.18
_refine_diff_density_max 0.216
_refine_diff_density_min -0.352
_refine_diff_density_rms 0.049
_refine_ls_extinction_method none
_refine_ls_goodness_of_fit_ref 1.050
_refine_ls_hydrogen_treatment mixed
_refine_ls_matrix_type full
_refine_ls_number_parameters 300
_refine_ls_number_reflns 3955
_refine_ls_number_restraints 2
_refine_ls_restrained_S_all 1.050
_refine_ls_R_factor_all 0.0762
_refine_ls_R_factor_gt 0.0526
_refine_ls_shift/su_max 0.000
_refine_ls_shift/su_mean 0.000
_refine_ls_structure_factor_coef Fsqd
_refine_ls_weighting_details 'calc w=1/[\s^2^(Fo^2^)+(0.0561P)^2^+0.0042P] where P=(Fo^2^+2Fc^2^)/3'
_refine_ls_weighting_scheme calc
_refine_ls_wR_factor_gt 0.1174
_refine_ls_wR_factor_ref 0.1356
_reflns_number_gt 2937
_reflns_number_total 3955
_reflns_threshold_expression >2sigma(I)
_cod_data_source_file ol6b02850_si_003.cif
_cod_data_source_block 161125_zwa1132
_cod_depositor_comments
;
The following automatic conversions were performed:

'_symmetry_cell_setting' value 'Triclinic' changed to 'triclinic'
according to
/usr/data/users/saulius/crontab/automatic-downloads/rss-feeds/ACS/lib/dictionaries/cif_core.dic
dictionary named 'cif_core.dic' version 2.4.2 from 2011-04-26.

Automatic conversion script
Id: cif_fix_values 4268 2015-11-12 08:31:59Z antanas 

 Adding full bibliography for 1544952.cif.
;
_cod_original_cell_volume 1127.36(13)
_cod_original_sg_symbol_H-M P-1
_cod_database_code 1544952

loop_
_symmetry_equiv_pos_as_xyz
'x, y, z'
'-x, -y, -z'

loop_
_atom_site_label
_atom_site_type_symbol
_atom_site_fract_x
_atom_site_fract_y
_atom_site_fract_z
_atom_site_U_iso_or_equiv
_atom_site_adp_type
_atom_site_occupancy
_atom_site_symmetry_multiplicity
_atom_site_calc_flag
_atom_site_refinement_flags
S1 S 0.51337(8) 0.22299(6) 0.36019(4) 0.0342(2) Uani 1 1 d .
N1 N 0.5825(3) 0.0802(2) 0.36217(14) 0.0328(5) Uani 1 1 d D
O2 O 0.3340(2) 0.17052(18) 0.32405(11) 0.0407(5) Uani 1 1 d .
O1 O 0.6075(2) 0.30487(19) 0.30983(13) 0.0475(5) Uani 1 1 d .
N7 N 1.0185(3) 0.1356(2) 0.37842(15) 0.0403(5) Uani 1 1 d D
O3 O 0.6870(2) 0.07271(18) 0.56904(12) 0.0440(5) Uani 1 1 d .
N6 N 1.0310(3) 0.1622(2) 0.47340(14) 0.0391(5) Uani 1 1 d .
C22 C 0.5594(3) 0.3201(3) 0.48011(17) 0.0364(6) Uani 1 1 d .
C9 C 0.7595(3) 0.1009(2) 0.38824(16) 0.0307(6) Uani 1 1 d .
C8 C 0.8579(3) 0.0976(3) 0.32411(17) 0.0341(6) Uani 1 1 d .
C23 C 0.7050(4) 0.4304(3) 0.5184(2) 0.0468(7) Uani 1 1 d .
H23 H 0.7731 0.4604 0.4795 0.056 Uiso 1 1 calc R
C40 C 0.8720(3) 0.1419(2) 0.48042(16) 0.0318(6) Uani 1 1 d .
C27 C 0.4576(3) 0.2774(3) 0.53745(18) 0.0438(7) Uani 1 1 d .
H27 H 0.3592 0.2037 0.5114 0.053 Uiso 1 1 calc R
C15 C 0.9419(3) 0.2298(3) 0.66564(16) 0.0357(6) Uani 1 1 d .
C5 C 0.8151(3) 0.0579(3) 0.21897(18) 0.0412(6) Uani 1 1 d .
C13 C 0.8265(3) 0.1449(2) 0.57236(16) 0.0334(6) Uani 1 1 d .
C26 C 0.5029(4) 0.3448(3) 0.63416(19) 0.0524(8) Uani 1 1 d .
H26 H 0.4334 0.3167 0.6728 0.063 Uiso 1 1 calc R
C24 C 0.7478(4) 0.4955(3) 0.6157(2) 0.0567(8) Uani 1 1 d .
H24 H 0.8456 0.5697 0.6418 0.068 Uiso 1 1 calc R
C20 C 1.0759(4) 0.3441(3) 0.67430(19) 0.0495(7) Uani 1 1 d .
H20 H 1.1031 0.3656 0.6194 0.059 Uiso 1 1 calc R
C19 C 1.1703(4) 0.4270(3) 0.7641(2) 0.0597(8) Uani 1 1 d .
H19 H 1.2595 0.5045 0.7687 0.072 Uiso 1 1 calc R
C17 C 1.0038(5) 0.2809(4) 0.8373(2) 0.0688(10) Uani 1 1 d .
H17 H 0.9809 0.2572 0.8926 0.083 Uiso 1 1 calc R
C25 C 0.6496(4) 0.4533(3) 0.6747(2) 0.0532(8) Uani 1 1 d .
C28 C 0.6990(5) 0.5216(4) 0.7810(2) 0.0831(12) Uani 1 1 d .
H28A H 0.6759 0.6136 0.7920 0.125 Uiso 1 1 calc R
H28B H 0.8171 0.5329 0.8061 0.125 Uiso 1 1 calc R
H28C H 0.6355 0.4617 0.8127 0.125 Uiso 1 1 calc R
C3 C 0.6512(5) -0.0994(4) 0.0681(3) 0.0902(13) Uani 1 1 d .
H3 H 0.5657 -0.1814 0.0350 0.108 Uiso 1 1 calc R
C18 C 1.1349(4) 0.3972(4) 0.8458(2) 0.0656(9) Uani 1 1 d .
C6 C 0.9008(6) 0.1328(4) 0.1680(2) 0.0979(15) Uani 1 1 d .
H6 H 0.9880 0.2140 0.2004 0.118 Uiso 1 1 calc R
C16 C 0.9063(4) 0.1993(3) 0.74903(18) 0.0514(8) Uani 1 1 d .
H16 H 0.8159 0.1232 0.7450 0.062 Uiso 1 1 calc R
C4 C 0.6888(5) -0.0603(4) 0.1684(2) 0.0762(11) Uani 1 1 d .
H4 H 0.6272 -0.1153 0.2008 0.091 Uiso 1 1 calc R
C2 C 0.7342(5) -0.0227(5) 0.0179(2) 0.0752(11) Uani 1 1 d .
C1 C 0.6897(6) -0.0688(6) -0.0915(2) 0.1209(18) Uani 1 1 d .
H1A H 0.5924 -0.1496 -0.1140 0.181 Uiso 1 1 calc R
H1B H 0.7829 -0.0949 -0.1120 0.181 Uiso 1 1 calc R
H1C H 0.6658 0.0088 -0.1174 0.181 Uiso 1 1 calc R
C7 C 0.8614(7) 0.0912(5) 0.0687(3) 0.1194(18) Uani 1 1 d .
H7 H 0.9252 0.1439 0.0361 0.143 Uiso 1 1 calc R
C29 C 1.2398(6) 0.4894(5) 0.9443(2) 0.1144(17) Uani 1 1 d .
H29A H 1.3120 0.4382 0.9738 0.172 Uiso 1 1 calc R
H29B H 1.1663 0.5115 0.9840 0.172 Uiso 1 1 calc R
H29C H 1.3071 0.5765 0.9371 0.172 Uiso 1 1 calc R
H30 H 1.109(3) 0.139(3) 0.3591(18) 0.050(8) Uiso 1 1 d D
H2 H 0.523(3) 0.031(2) 0.3889(18) 0.049(8) Uiso 1 1 d D

loop_
_atom_site_aniso_label
_atom_site_aniso_U_11
_atom_site_aniso_U_22
_atom_site_aniso_U_33
_atom_site_aniso_U_23
_atom_site_aniso_U_13
_atom_site_aniso_U_12
S1 0.0251(4) 0.0479(4) 0.0338(3) 0.0136(3) 0.0111(3) 0.0121(3)
N1 0.0216(12) 0.0427(12) 0.0364(11) 0.0118(10) 0.0117(9) 0.0075(10)
O2 0.0212(10) 0.0647(11) 0.0364(9) 0.0108(9) 0.0062(7) 0.0144(9)
O1 0.0443(12) 0.0592(11) 0.0523(11) 0.0297(10) 0.0236(9) 0.0164(9)
N7 0.0238(13) 0.0622(14) 0.0385(12) 0.0093(11) 0.0157(10) 0.0145(11)
O3 0.0277(11) 0.0594(11) 0.0445(10) 0.0190(9) 0.0117(8) 0.0025(9)
N6 0.0270(13) 0.0549(13) 0.0370(12) 0.0120(10) 0.0123(9) 0.0097(10)
C22 0.0311(15) 0.0400(13) 0.0397(14) 0.0105(12) 0.0071(12) 0.0138(12)
C9 0.0219(14) 0.0359(13) 0.0354(13) 0.0087(11) 0.0086(10) 0.0090(11)
C8 0.0238(14) 0.0449(14) 0.0349(13) 0.0069(12) 0.0099(11) 0.0119(11)
C23 0.0415(18) 0.0406(15) 0.0570(17) 0.0115(14) 0.0121(14) 0.0088(14)
C40 0.0234(14) 0.0393(13) 0.0342(13) 0.0102(11) 0.0103(10) 0.0080(11)
C27 0.0312(16) 0.0556(16) 0.0402(14) 0.0045(13) 0.0081(12) 0.0100(13)
C15 0.0308(15) 0.0434(14) 0.0361(14) 0.0108(12) 0.0114(11) 0.0130(12)
C5 0.0335(16) 0.0548(16) 0.0374(14) 0.0045(13) 0.0131(12) 0.0183(14)
C13 0.0263(15) 0.0401(13) 0.0383(14) 0.0163(12) 0.0103(11) 0.0103(12)
C26 0.050(2) 0.0713(19) 0.0425(16) 0.0101(15) 0.0171(14) 0.0274(17)
C24 0.055(2) 0.0405(15) 0.0582(19) -0.0011(14) -0.0037(16) 0.0085(15)
C20 0.0422(18) 0.0598(17) 0.0443(15) 0.0148(14) 0.0139(13) 0.0047(15)
C19 0.045(2) 0.0655(19) 0.0543(18) 0.0057(16) 0.0089(15) -0.0026(16)
C17 0.078(3) 0.084(2) 0.0370(16) 0.0156(17) 0.0131(16) 0.006(2)
C25 0.060(2) 0.0528(17) 0.0440(16) 0.0004(15) 0.0019(15) 0.0305(17)
C28 0.105(3) 0.078(2) 0.0498(18) -0.0078(17) -0.006(2) 0.036(2)
C3 0.089(3) 0.094(3) 0.053(2) -0.016(2) -0.006(2) 0.006(2)
C18 0.058(2) 0.081(2) 0.0445(17) 0.0029(17) 0.0050(15) 0.0089(19)
C6 0.111(4) 0.108(3) 0.0408(17) 0.0027(19) 0.026(2) -0.034(3)
C16 0.052(2) 0.0624(18) 0.0400(15) 0.0172(14) 0.0161(14) 0.0067(15)
C4 0.083(3) 0.077(2) 0.0487(18) 0.0016(18) 0.0134(18) -0.004(2)
C2 0.076(3) 0.114(3) 0.0365(17) 0.002(2) 0.0146(18) 0.042(2)
C1 0.124(4) 0.194(5) 0.0393(19) -0.008(3) 0.016(2) 0.069(4)
C7 0.143(5) 0.146(4) 0.043(2) 0.015(3) 0.035(2) -0.018(4)
C29 0.111(4) 0.133(3) 0.053(2) -0.006(2) -0.005(2) -0.014(3)

loop_
_atom_type_symbol
_atom_type_description
_atom_type_scat_dispersion_real
_atom_type_scat_dispersion_imag
_atom_type_scat_source
C C 0.0033 0.0016 'International Tables Vol C Tables 4.2.6.8 and 6.1.1.4'
H H 0.0000 0.0000 'International Tables Vol C Tables 4.2.6.8 and 6.1.1.4'
N N 0.0061 0.0033 'International Tables Vol C Tables 4.2.6.8 and 6.1.1.4'
O O 0.0106 0.0060 'International Tables Vol C Tables 4.2.6.8 and 6.1.1.4'
S S 0.1246 0.1234 'International Tables Vol C Tables 4.2.6.8 and 6.1.1.4'

loop_
_geom_angle_atom_site_label_1
_geom_angle_atom_site_label_2
_geom_angle_atom_site_label_3
_geom_angle
O1 S1 O2 119.44(10)
O1 S1 N1 107.19(11)
O2 S1 N1 105.37(10)
O1 S1 C22 108.95(12)
O2 S1 C22 108.71(12)
N1 S1 C22 106.42(10)
C9 N1 S1 117.19(16)
C9 N1 H2 119.4(19)
S1 N1 H2 106.1(19)
N6 N7 C8 113.6(2)
N6 N7 H30 118.5(17)
C8 N7 H30 127.8(18)
C40 N6 N7 104.59(19)
C27 C22 C23 120.5(2)
C27 C22 S1 119.3(2)
C23 C22 S1 119.9(2)
C8 C9 C40 105.9(2)
C8 C9 N1 124.3(2)
C40 C9 N1 129.5(2)
N7 C8 C9 105.5(2)
N7 C8 C5 122.6(2)
C9 C8 C5 131.8(2)
C22 C23 C24 118.9(3)
C22 C23 H23 120.6
C24 C23 H23 120.6
N6 C40 C9 110.5(2)
N6 C40 C13 122.6(2)
C9 C40 C13 126.4(2)
C22 C27 C26 119.4(3)
C22 C27 H27 120.3
C26 C27 H27 120.3
C20 C15 C16 118.3(2)
C20 C15 C13 123.3(2)
C16 C15 C13 118.2(2)
C6 C5 C4 117.2(3)
C6 C5 C8 122.2(3)
C4 C5 C8 120.6(3)
O3 C13 C40 116.9(2)
O3 C13 C15 120.3(2)
C40 C13 C15 122.7(2)
C27 C26 C25 121.3(3)
C27 C26 H26 119.3
C25 C26 H26 119.3
C25 C24 C23 121.7(3)
C25 C24 H24 119.1
C23 C24 H24 119.1
C15 C20 C19 120.5(3)
C15 C20 H20 119.8
C19 C20 H20 119.8
C18 C19 C20 121.2(3)
C18 C19 H19 119.4
C20 C19 H19 119.4
C16 C17 C18 121.3(3)
C16 C17 H17 119.3
C18 C17 H17 119.3
C24 C25 C26 118.2(3)
C24 C25 C28 121.6(3)
C26 C25 C28 120.2(3)
C25 C28 H28A 109.5
C25 C28 H28B 109.5
H28A C28 H28B 109.5
C25 C28 H28C 109.5
H28A C28 H28C 109.5
H28B C28 H28C 109.5
C2 C3 C4 122.3(3)
C2 C3 H3 118.9
C4 C3 H3 118.9
C19 C18 C17 118.4(3)
C19 C18 C29 120.7(3)
C17 C18 C29 120.9(3)
C5 C6 C7 121.3(3)
C5 C6 H6 119.3
C7 C6 H6 119.3
C17 C16 C15 120.3(3)
C17 C16 H16 119.9
C15 C16 H16 119.9
C5 C4 C3 120.2(3)
C5 C4 H4 119.9
C3 C4 H4 119.9
C3 C2 C7 116.8(3)
C3 C2 C1 120.8(4)
C7 C2 C1 122.4(4)
C2 C1 H1A 109.5
C2 C1 H1B 109.5
H1A C1 H1B 109.5
C2 C1 H1C 109.5
H1A C1 H1C 109.5
H1B C1 H1C 109.5
C2 C7 C6 122.1(4)
C2 C7 H7 119.0
C6 C7 H7 119.0
C18 C29 H29A 109.5
C18 C29 H29B 109.5
H29A C29 H29B 109.5
C18 C29 H29C 109.5
H29A C29 H29C 109.5
H29B C29 H29C 109.5

loop_
_geom_bond_atom_site_label_1
_geom_bond_atom_site_label_2
_geom_bond_distance
S1 O1 1.4198(17)
S1 O2 1.4338(17)
S1 N1 1.640(2)
S1 C22 1.753(3)
N1 C9 1.418(3)
N1 H2 0.831(17)
N7 N6 1.344(3)
N7 C8 1.352(3)
N7 H30 0.863(17)
O3 C13 1.220(3)
N6 C40 1.335(3)
C22 C27 1.374(4)
C22 C23 1.383(3)
C9 C8 1.372(3)
C9 C40 1.411(3)
C8 C5 1.463(3)
C23 C24 1.384(4)
C23 H23 0.9300
C40 C13 1.470(3)
C27 C26 1.380(4)
C27 H27 0.9300
C15 C20 1.378(3)
C15 C16 1.388(3)
C15 C13 1.478(3)
C5 C6 1.351(4)
C5 C4 1.361(4)
C26 C25 1.382(4)
C26 H26 0.9300
C24 C25 1.371(4)
C24 H24 0.9300
C20 C19 1.383(4)
C20 H20 0.9300
C19 C18 1.361(4)
C19 H19 0.9300
C17 C16 1.371(4)
C17 C18 1.376(4)
C17 H17 0.9300
C25 C28 1.506(4)
C28 H28A 0.9600
C28 H28B 0.9600
C28 H28C 0.9600
C3 C2 1.341(5)
C3 C4 1.397(5)
C3 H3 0.9300
C18 C29 1.524(4)
C6 C7 1.383(4)
C6 H6 0.9300
C16 H16 0.9300
C4 H4 0.9300
C2 C7 1.342(5)
C2 C1 1.523(4)
C1 H1A 0.9600
C1 H1B 0.9600
C1 H1C 0.9600
C7 H7 0.9300
C29 H29A 0.9600
C29 H29B 0.9600
C29 H29C 0.9600

loop_
_geom_torsion_atom_site_label_1
_geom_torsion_atom_site_label_2
_geom_torsion_atom_site_label_3
_geom_torsion_atom_site_label_4
_geom_torsion
O1 S1 N1 C9 46.9(2)
O2 S1 N1 C9 175.16(16)
C22 S1 N1 C9 -69.5(2)
C8 N7 N6 C40 -0.6(3)
O1 S1 C22 C27 165.94(19)
O2 S1 C22 C27 34.3(2)
N1 S1 C22 C27 -78.8(2)
O1 S1 C22 C23 -19.8(2)
O2 S1 C22 C23 -151.44(19)
N1 S1 C22 C23 95.5(2)
S1 N1 C9 C8 -90.8(3)
S1 N1 C9 C40 82.2(3)
N6 N7 C8 C9 0.5(3)
N6 N7 C8 C5 -177.2(2)
C40 C9 C8 N7 -0.2(3)
N1 C9 C8 N7 174.2(2)
C40 C9 C8 C5 177.3(2)
N1 C9 C8 C5 -8.4(4)
C27 C22 C23 C24 1.0(4)
S1 C22 C23 C24 -173.22(19)
N7 N6 C40 C9 0.5(3)
N7 N6 C40 C13 173.3(2)
C8 C9 C40 N6 -0.2(3)
N1 C9 C40 N6 -174.2(2)
C8 C9 C40 C13 -172.7(2)
N1 C9 C40 C13 13.4(4)
C23 C22 C27 C26 -0.6(4)
S1 C22 C27 C26 173.63(19)
N7 C8 C5 C6 -44.1(4)
C9 C8 C5 C6 138.8(4)
N7 C8 C5 C4 133.9(3)
C9 C8 C5 C4 -43.2(4)
N6 C40 C13 O3 -151.4(2)
C9 C40 C13 O3 20.2(4)
N6 C40 C13 C15 28.3(3)
C9 C40 C13 C15 -160.1(2)
C20 C15 C13 O3 -159.8(3)
C16 C15 C13 O3 15.4(3)
C20 C15 C13 C40 20.5(4)
C16 C15 C13 C40 -164.3(2)
C22 C27 C26 C25 -0.7(4)
C22 C23 C24 C25 0.0(4)
C16 C15 C20 C19 -1.0(4)
C13 C15 C20 C19 174.3(3)
C15 C20 C19 C18 0.8(5)
C23 C24 C25 C26 -1.3(4)
C23 C24 C25 C28 178.3(2)
C27 C26 C25 C24 1.7(4)
C27 C26 C25 C28 -177.9(3)
C20 C19 C18 C17 0.9(5)
C20 C19 C18 C29 -180.0(3)
C16 C17 C18 C19 -2.4(5)
C16 C17 C18 C29 178.5(4)
C4 C5 C6 C7 0.1(6)
C8 C5 C6 C7 178.2(4)
C18 C17 C16 C15 2.2(5)
C20 C15 C16 C17 -0.5(4)
C13 C15 C16 C17 -176.0(3)
C6 C5 C4 C3 -0.5(5)
C8 C5 C4 C3 -178.5(3)
C2 C3 C4 C5 -1.1(6)
C4 C3 C2 C7 2.8(7)
C4 C3 C2 C1 179.9(4)
C3 C2 C7 C6 -3.2(7)
C1 C2 C7 C6 179.8(4)
C5 C6 C7 C2 1.8(8)
